data_2238959
loop_
_publ_author_name
'Ku\'s, Piotr'
'Rojkiewicz, Marcin'
'Zi\;eba, Grzegorz'
'Jones, Peter G.'

_publ_section_title
;
 2,3-O-Isopropylidene-1-O-p-tolylsulfonylglycerol
;
_journal_coeditor_code BT2935
_journal_issue 6
_journal_name_full 'Acta Crystallographica Section E Structure Reports Online'
_journal_page_first o1191
_journal_paper_doi 10.1107/S1600536809015037
_journal_volume 65
_journal_year 2009
_chemical_formula_iupac 'C13 H18 O5 S'
_chemical_formula_moiety 'C13 H18 O5 S'
_chemical_formula_sum 'C13 H18 O5 S'
_chemical_formula_weight 286.33
_chemical_melting_point 321
_chemical_name_systematic
;
2,3-<i>O</i>-Isopropylidene-1-<i>O</i>-<i>p</i>-tolylsulfonylglycerol
;
_space_group_IT_number 14
_symmetry_cell_setting monoclinic
_symmetry_space_group_name_Hall '-P 2ybc'
_symmetry_space_group_name_H-M 'P 1 21/c 1'
_atom_sites_solution_hydrogens geom
_atom_sites_solution_primary direct
_atom_sites_solution_secondary difmap
_audit_creation_method SHELXL-97
_cell_angle_alpha 90.00
_cell_angle_beta 90.385(3)
_cell_angle_gamma 90.00
_cell_formula_units_Z 4
_cell_length_a 15.143(2)
_cell_length_b 5.7297(9)
_cell_length_c 15.665(2)
_cell_measurement_reflns_used 5579
_cell_measurement_temperature 133(2)
_cell_measurement_theta_max 29.59
_cell_measurement_theta_min 2.60
_cell_volume 1359.1(3)
_computing_cell_refinement 'SAINT (Bruker, 1998)'
_computing_data_collection 'SMART (Bruker, 1998)'
_computing_data_reduction 'SAINT (Bruker, 1998)'
_computing_molecular_graphics 'XP (Siemens, 1994)'
_computing_publication_material 'SHELXL97 (Sheldrick, 2008)'
_computing_structure_refinement 'SHELXL97 (Sheldrick, 2008)'
_computing_structure_solution 'SHELXS97 (Sheldrick, 2008)'
_diffrn_ambient_temperature 133(2)
_diffrn_detector_area_resol_mean 8.192
_diffrn_measured_fraction_theta_full 0.997
_diffrn_measured_fraction_theta_max 0.994
_diffrn_measurement_device_type 'Bruker SMART 1000 CCD area-detector'
_diffrn_measurement_method \w
_diffrn_radiation_monochromator graphite
_diffrn_radiation_source 'fine-focus sealed tube'
_diffrn_radiation_type MoK\a
_diffrn_radiation_wavelength 0.71073
_diffrn_reflns_av_R_equivalents 0.1107
_diffrn_reflns_av_sigmaI/netI 0.0793
_diffrn_reflns_limit_h_max 20
_diffrn_reflns_limit_h_min -19
_diffrn_reflns_limit_k_max 7
_diffrn_reflns_limit_k_min -7
_diffrn_reflns_limit_l_max 20
_diffrn_reflns_limit_l_min -20
_diffrn_reflns_number 12509
_diffrn_reflns_theta_full 28.00
_diffrn_reflns_theta_max 28.29
_diffrn_reflns_theta_min 1.34
_exptl_absorpt_coefficient_mu 0.252
_exptl_absorpt_correction_type none
_exptl_crystal_colour colourless
_exptl_crystal_density_diffrn 1.399
_exptl_crystal_density_method 'not measured'
_exptl_crystal_description lath
_exptl_crystal_F_000 608
_exptl_crystal_size_max 0.40
_exptl_crystal_size_mid 0.20
_exptl_crystal_size_min 0.05
_refine_diff_density_max 0.313
_refine_diff_density_min -0.475
_refine_ls_extinction_method none
_refine_ls_goodness_of_fit_ref 1.045
_refine_ls_hydrogen_treatment constr
_refine_ls_matrix_type full
_refine_ls_number_parameters 175
_refine_ls_number_reflns 3357
_refine_ls_number_restraints 0
_refine_ls_restrained_S_all 1.045
_refine_ls_R_factor_all 0.0843
_refine_ls_R_factor_gt 0.0510
_refine_ls_shift/su_max 0.001
_refine_ls_shift/su_mean 0.000
_refine_ls_structure_factor_coef Fsqd
_refine_ls_weighting_details 'calc w=1/[\s^2^(Fo^2^)+(0.0462P)^2^+0.1472P] where P=(Fo^2^+2Fc^2^)/3'
_refine_ls_weighting_scheme calc
_refine_ls_wR_factor_gt 0.1046
_refine_ls_wR_factor_ref 0.1140
_reflns_number_gt 2339
_reflns_number_total 3357
_reflns_threshold_expression I>2\s(I)
_cod_data_source_file bt2935sup1.cif
_cod_data_source_block I
_cod_depositor_comments
;
The following automatic conversions were performed:

'_symmetry_cell_setting' value 'Monoclinic' changed to 'monoclinic'
according to /home/saulius/struct/CIF-dictionaries/cif_core.dic
dictionary named 'cif_core.dic' version 2.4.2 from 2011-04-26.

Automatic conversion script
Id: cif_fix_values 1891 2012-01-12 08:04:46Z andrius 
;
_cod_original_cell_volume 1359.2(4)
_cod_original_sg_symbol_H-M 'P 21/c'
_cod_database_code 2238959

loop_
_symmetry_equiv_pos_as_xyz
'x, y, z'
'-x, y+1/2, -z+1/2'
'-x, -y, -z'
'x, -y-1/2, z-1/2'

loop_
_atom_site_type_symbol
_atom_site_label
_atom_site_fract_x
_atom_site_fract_y
_atom_site_fract_z
_atom_site_U_iso_or_equiv
_atom_site_adp_type
_atom_site_calc_flag
_atom_site_refinement_flags
_atom_site_occupancy
S S 0.20851(4) 0.79423(9) 0.35153(3) 0.01847(14) Uani d . 1
O O1 0.14179(11) 0.9403(3) 0.38666(8) 0.0271(4) Uani d . 1
O O2 0.28879(11) 0.8986(3) 0.32446(9) 0.0287(4) Uani d . 1
O O3 0.22741(10) 0.6118(2) 0.42410(8) 0.0194(3) Uani d . 1
O O4 0.31609(11) 0.4304(3) 0.56622(8) 0.0278(4) Uani d . 1
O O5 0.44258(10) 0.2270(3) 0.54736(8) 0.0243(4) Uani d . 1
C C1 0.30372(15) 0.4563(4) 0.41503(12) 0.0229(5) Uani d . 1
H H1A 0.3592 0.5478 0.4141 0.027 Uiso calc R 1
H H1B 0.2991 0.3661 0.3613 0.027 Uiso calc R 1
C C2 0.30289(15) 0.2953(4) 0.49053(11) 0.0210(4) Uani d . 1
H H2 0.2455 0.2093 0.4932 0.025 Uiso calc R 1
C C3 0.38036(15) 0.1234(4) 0.49008(13) 0.0243(5) Uani d . 1
H H3A 0.3618 -0.0325 0.5105 0.029 Uiso calc R 1
H H3B 0.4053 0.1077 0.4321 0.029 Uiso calc R 1
C C4 0.39249(14) 0.3442(4) 0.61038(12) 0.0197(5) Uani d . 1
C C5 0.36304(18) 0.1785(4) 0.67969(13) 0.0322(6) Uani d . 1
H H5A 0.3210 0.2579 0.7171 0.048 Uiso calc R 1
H H5B 0.4145 0.1280 0.7132 0.048 Uiso calc R 1
H H5C 0.3346 0.0420 0.6537 0.048 Uiso calc R 1
C C6 0.44515(18) 0.5465(5) 0.64354(15) 0.0371(6) Uani d . 1
H H6A 0.4604 0.6501 0.5961 0.056 Uiso calc R 1
H H6B 0.4994 0.4889 0.6708 0.056 Uiso calc R 1
H H6C 0.4102 0.6327 0.6854 0.056 Uiso calc R 1
C C11 0.16470(14) 0.6269(3) 0.26750(11) 0.0162(4) Uani d . 1
C C12 0.17492(14) 0.7085(4) 0.18417(11) 0.0184(4) Uani d . 1
H H12 0.2062 0.8489 0.1731 0.022 Uiso calc R 1
C C13 0.13833(14) 0.5797(4) 0.11806(12) 0.0202(5) Uani d . 1
H H13 0.1436 0.6356 0.0612 0.024 Uiso calc R 1
C C14 0.09418(14) 0.3717(4) 0.13239(12) 0.0192(4) Uani d . 1
C C15 0.08507(14) 0.2955(4) 0.21663(12) 0.0201(4) Uani d . 1
H H15 0.0547 0.1537 0.2277 0.024 Uiso calc R 1
C C16 0.11935(14) 0.4224(4) 0.28417(12) 0.0188(4) Uani d . 1
H H16 0.1119 0.3700 0.3412 0.023 Uiso calc R 1
C C17 0.05788(16) 0.2279(4) 0.06012(13) 0.0259(5) Uani d . 1
H H17A 0.0939 0.0872 0.0532 0.039 Uiso calc R 1
H H17B 0.0591 0.3195 0.0073 0.039 Uiso calc R 1
H H17C -0.0031 0.1830 0.0727 0.039 Uiso calc R 1

loop_
_atom_site_aniso_label
_atom_site_aniso_U_11
_atom_site_aniso_U_22
_atom_site_aniso_U_33
_atom_site_aniso_U_12
_atom_site_aniso_U_13
_atom_site_aniso_U_23
S 0.0273(3) 0.0169(2) 0.0112(2) -0.0003(2) -0.00206(17) 0.0006(2)
O1 0.0413(11) 0.0222(8) 0.0180(7) 0.0097(7) -0.0027(7) -0.0032(6)
O2 0.0373(10) 0.0323(9) 0.0166(7) -0.0122(8) -0.0038(6) 0.0014(6)
O3 0.0256(9) 0.0215(7) 0.0111(6) 0.0052(6) -0.0013(5) 0.0010(5)
O4 0.0350(10) 0.0365(9) 0.0117(6) 0.0169(7) -0.0068(6) -0.0064(6)
O5 0.0205(8) 0.0315(9) 0.0207(7) 0.0047(7) -0.0018(6) -0.0069(6)
C1 0.0273(13) 0.0260(11) 0.0154(9) 0.0079(10) 0.0013(8) -0.0016(8)
C2 0.0252(12) 0.0222(10) 0.0157(9) 0.0014(10) -0.0013(8) -0.0029(8)
C3 0.0284(13) 0.0259(11) 0.0185(10) 0.0041(10) -0.0061(8) -0.0038(8)
C4 0.0181(11) 0.0271(12) 0.0141(9) 0.0026(9) -0.0020(7) -0.0006(8)
C5 0.0432(15) 0.0325(13) 0.0209(10) 0.0022(12) 0.0017(10) 0.0071(10)
C6 0.0373(16) 0.0429(15) 0.0310(12) -0.0098(12) 0.0041(10) -0.0151(11)
C11 0.0203(11) 0.0149(9) 0.0132(8) 0.0030(8) -0.0019(7) -0.0002(7)
C12 0.0233(11) 0.0179(9) 0.0141(8) -0.0003(9) 0.0012(8) 0.0030(8)
C13 0.0256(12) 0.0214(11) 0.0135(9) 0.0027(9) -0.0014(8) 0.0016(8)
C14 0.0186(11) 0.0213(10) 0.0178(9) 0.0034(9) -0.0011(8) -0.0040(8)
C15 0.0218(11) 0.0174(9) 0.0211(9) -0.0032(9) 0.0003(8) -0.0003(9)
C16 0.0216(12) 0.0191(10) 0.0156(9) 0.0004(9) 0.0022(8) 0.0020(8)
C17 0.0303(13) 0.0271(12) 0.0203(10) -0.0024(10) -0.0022(9) -0.0069(9)

loop_
_atom_type_symbol
_atom_type_description
_atom_type_scat_dispersion_real
_atom_type_scat_dispersion_imag
_atom_type_scat_source
C C 0.0033 0.0016 'International Tables Vol C Tables 4.2.6.8 and 6.1.1.4'
H H 0.0000 0.0000 'International Tables Vol C Tables 4.2.6.8 and 6.1.1.4'
O O 0.0106 0.0060 'International Tables Vol C Tables 4.2.6.8 and 6.1.1.4'
S S 0.1246 0.1234 'International Tables Vol C Tables 4.2.6.8 and 6.1.1.4'

loop_
_geom_angle_atom_site_label_1
_geom_angle_atom_site_label_2
_geom_angle_atom_site_label_3
_geom_angle
O2 S O1 118.55(10)
O2 S O3 110.12(9)
O1 S O3 103.75(8)
O2 S C11 109.01(9)
O1 S C11 110.18(10)
O3 S C11 104.21(8)
C1 O3 S 118.31(11)
C2 O4 C4 108.77(15)
C4 O5 C3 106.32(16)
O3 C1 C2 106.63(16)
O4 C2 C1 108.62(17)
O4 C2 C3 104.44(16)
C1 C2 C3 112.42(17)
O5 C3 C2 103.40(16)
O5 C4 O4 105.15(14)
O5 C4 C6 108.76(18)
O4 C4 C6 109.08(19)
O5 C4 C5 111.38(18)
O4 C4 C5 108.81(19)
C6 C4 C5 113.32(18)
C16 C11 C12 121.23(18)
C16 C11 S 120.43(14)
C12 C11 S 118.32(16)
C13 C12 C11 118.33(19)
C12 C13 C14 121.90(18)
C13 C14 C15 118.20(18)
C13 C14 C17 121.64(18)
C15 C14 C17 120.16(19)
C16 C15 C14 121.30(19)
C15 C16 C11 119.02(18)
O3 C1 H1A 110.4
C2 C1 H1A 110.4
O3 C1 H1B 110.4
C2 C1 H1B 110.4
H1A C1 H1B 108.6
O4 C2 H2 110.4
C1 C2 H2 110.4
C3 C2 H2 110.4
O5 C3 H3A 111.1
C2 C3 H3A 111.1
O5 C3 H3B 111.1
C2 C3 H3B 111.1
H3A C3 H3B 109.0
C4 C5 H5A 109.5
C4 C5 H5B 109.5
H5A C5 H5B 109.5
C4 C5 H5C 109.5
H5A C5 H5C 109.5
H5B C5 H5C 109.5
C4 C6 H6A 109.5
C4 C6 H6B 109.5
H6A C6 H6B 109.5
C4 C6 H6C 109.5
H6A C6 H6C 109.5
H6B C6 H6C 109.5
C13 C12 H12 120.8
C11 C12 H12 120.8
C12 C13 H13 119.1
C14 C13 H13 119.1
C16 C15 H15 119.3
C14 C15 H15 119.3
C15 C16 H16 120.5
C11 C16 H16 120.5
C14 C17 H17A 109.5
C14 C17 H17B 109.5
H17A C17 H17B 109.5
C14 C17 H17C 109.5
H17A C17 H17C 109.5
H17B C17 H17C 109.5

loop_
_geom_bond_atom_site_label_1
_geom_bond_atom_site_label_2
_geom_bond_distance
S O2 1.4220(16)
S O1 1.4253(16)
S O3 1.5694(14)
S C11 1.7552(19)
O3 C1 1.467(2)
O4 C2 1.429(2)
O4 C4 1.432(2)
O5 C4 1.418(2)
O5 C3 1.426(2)
C1 C2 1.500(3)
C2 C3 1.532(3)
C4 C6 1.498(3)
C4 C5 1.512(3)
C11 C16 1.384(3)
C11 C12 1.396(2)
C12 C13 1.384(3)
C13 C14 1.386(3)
C14 C15 1.398(3)
C14 C17 1.502(3)
C15 C16 1.382(3)
C1 H1A 0.9900
C1 H1B 0.9900
C2 H2 1.0000
C3 H3A 0.9900
C3 H3B 0.9900
C5 H5A 0.9800
C5 H5B 0.9800
C5 H5C 0.9800
C6 H6A 0.9800
C6 H6B 0.9800
C6 H6C 0.9800
C12 H12 0.9500
C13 H13 0.9500
C15 H15 0.9500
C16 H16 0.9500
C17 H17A 0.9800
C17 H17B 0.9800
C17 H17C 0.9800

loop_
_geom_hbond_atom_site_label_D
_geom_hbond_atom_site_label_H
_geom_hbond_atom_site_label_A
_geom_hbond_site_symmetry_A
_geom_hbond_distance_DH
_geom_hbond_distance_HA
_geom_hbond_distance_DA
_geom_hbond_angle_DHA
C16 H16 O1 1_545 0.95 2.60 3.212(2) 122.3
C17 H17C O1 2_545 0.98 2.65 3.369(3) 130.8
C17 H17B O1 4_575 0.98 2.66 3.558(3) 152.8
C5 H5A O2 4_576 0.98 2.64 3.509(3) 148.4

loop_
_geom_torsion_atom_site_label_1
_geom_torsion_atom_site_label_2
_geom_torsion_atom_site_label_3
_geom_torsion_atom_site_label_4
_geom_torsion
O2 S O3 C1 -42.19(16)
O1 S O3 C1 -170.05(14)
C11 S O3 C1 74.60(16)
S O3 C1 C2 -177.32(13)
C4 O4 C2 C1 -122.29(19)
C4 O4 C2 C3 -2.1(2)
O3 C1 C2 O4 -64.2(2)
O3 C1 C2 C3 -179.29(16)
C4 O5 C3 C2 32.7(2)
O4 C2 C3 O5 -18.5(2)
C1 C2 C3 O5 99.1(2)
C3 O5 C4 O4 -34.7(2)
C3 O5 C4 C6 -151.42(19)
C3 O5 C4 C5 83.0(2)
C2 O4 C4 O5 22.3(2)
C2 O4 C4 C6 138.77(18)
C2 O4 C4 C5 -97.16(19)
O2 S C11 C16 145.72(17)
O1 S C11 C16 -82.58(19)
O3 S C11 C16 28.16(19)
O2 S C11 C12 -35.86(19)
O1 S C11 C12 95.84(18)
O3 S C11 C12 -153.41(16)
C16 C11 C12 C13 0.1(3)
S C11 C12 C13 -178.31(16)
C11 C12 C13 C14 -1.5(3)
C12 C13 C14 C15 1.6(3)
C12 C13 C14 C17 -177.4(2)
C13 C14 C15 C16 -0.3(3)
C17 C14 C15 C16 178.8(2)
C14 C15 C16 C11 -1.0(3)
C12 C11 C16 C15 1.1(3)
S C11 C16 C15 179.51(16)
